data_7034016
loop_
_publ_author_name
'Zhang, Ming-Dao'
'Shi, Zhi-Qiang'
'Chen, Min-Dong'
'Zheng, He-Gen'

_publ_section_title
;
 Chiral crystallization and optical properties of three metal complexes
 based on two non-centrosymmetric tripodal ligands.
;
_journal_issue 12
_journal_name_full 'Dalton transactions (Cambridge, England : 2003)'
_journal_page_first 5818
_journal_page_last 5825
_journal_paper_doi 10.1039/c5dt00292c
_journal_volume 44
_journal_year 2015
_chemical_formula_moiety 'C37 H28 Cd N6 O6'
_chemical_formula_sum 'C37 H28 Cd N6 O6'
_chemical_formula_weight 765.05
_chemical_name_systematic
; 
 ? 
;
_space_group_IT_number 19
_symmetry_cell_setting orthorhombic
_symmetry_space_group_name_Hall 'P 2ac 2ab'
_symmetry_space_group_name_H-M 'P 21 21 21'
_atom_sites_solution_hydrogens geom
_atom_sites_solution_primary direct
_atom_sites_solution_secondary difmap
_audit_creation_method SHELXL-97
_audit_update_record
;
2014-07-15 deposited with the CCDC.
2015-02-12 downloaded from the CCDC.
;
_cell_angle_alpha 90.00
_cell_angle_beta 90.00
_cell_angle_gamma 90.00
_cell_formula_units_Z 4
_cell_length_a 10.005(3)
_cell_length_b 18.631(6)
_cell_length_c 19.444(6)
_cell_measurement_reflns_used 6232
_cell_measurement_temperature 293(2)
_cell_measurement_theta_max 23.354
_cell_measurement_theta_min 2.289
_cell_volume 3624.4(19)
_computing_structure_refinement 'SHELXL-97 (Sheldrick, 1997)'
_computing_structure_solution 'SHELXS-97 (Sheldrick, 1990)'
_diffrn_ambient_temperature 293(2)
_diffrn_measured_fraction_theta_full 0.999
_diffrn_measured_fraction_theta_max 0.999
_diffrn_radiation_monochromator graphite
_diffrn_radiation_source 'fine-focus sealed tube'
_diffrn_radiation_type MoK\a
_diffrn_radiation_wavelength 0.71073
_diffrn_reflns_av_R_equivalents 0.1016
_diffrn_reflns_av_sigmaI/netI 0.0864
_diffrn_reflns_limit_h_max 11
_diffrn_reflns_limit_h_min -11
_diffrn_reflns_limit_k_max 15
_diffrn_reflns_limit_k_min -22
_diffrn_reflns_limit_l_max 23
_diffrn_reflns_limit_l_min -23
_diffrn_reflns_number 24642
_diffrn_reflns_theta_full 25.00
_diffrn_reflns_theta_max 25.00
_diffrn_reflns_theta_min 1.51
_exptl_absorpt_coefficient_mu 0.655
_exptl_absorpt_correction_T_max 0.866
_exptl_absorpt_correction_T_min 0.822
_exptl_absorpt_correction_type multi-scan
_exptl_crystal_colour yellow
_exptl_crystal_density_diffrn 1.402
_exptl_crystal_density_method 'not measured'
_exptl_crystal_description block
_exptl_crystal_F_000 1552
_exptl_crystal_size_max 0.30
_exptl_crystal_size_mid 0.26
_exptl_crystal_size_min 0.22
_refine_diff_density_max 0.894
_refine_diff_density_min -1.196
_refine_diff_density_rms 0.121
_refine_ls_abs_structure_details 'Flack H D (1983), Acta Cryst. A39, 876-881'
_refine_ls_abs_structure_Flack 0.05(2)
_refine_ls_extinction_method none
_refine_ls_goodness_of_fit_ref 1.080
_refine_ls_hydrogen_treatment constr
_refine_ls_matrix_type full
_refine_ls_number_parameters 434
_refine_ls_number_reflns 6352
_refine_ls_number_restraints 12
_refine_ls_restrained_S_all 1.087
_refine_ls_R_factor_all 0.0694
_refine_ls_R_factor_gt 0.0610
_refine_ls_shift/su_max 0.066
_refine_ls_shift/su_mean 0.005
_refine_ls_structure_factor_coef Fsqd
_refine_ls_weighting_details 'calc w=1/[\s^2^(Fo^2^)+(0.0867P)^2^+1.1292P] where P=(Fo^2^+2Fc^2^)/3'
_refine_ls_weighting_scheme calc
_refine_ls_wR_factor_gt 0.1569
_refine_ls_wR_factor_ref 0.1620
_reflns_number_gt 5573
_reflns_number_total 6352
_reflns_threshold_expression >2sigma(I)
_cod_data_source_file c5dt00292c2.cif
_cod_data_source_block zmd
_cod_depositor_comments
;
The following automatic conversions were performed:

'_symmetry_cell_setting' value 'Orthorhombic' changed to
'orthorhombic' according to
/usr/data/users/saulius/crontab/automatic-downloads/rss-feeds/RSC/lib/dictionaries/cif_core.dic
dictionary named 'cif_core.dic' version 2.4.2 from 2011-04-26.

Automatic conversion script
Id: cif_fix_values 3008 2015-01-20 13:52:24Z robertas 

 Adding full bibliography for 7034016--7034018.cif.
;
_cod_original_sg_symbol_Hall P2ac2ab
_cod_original_sg_symbol_H-M P212121
_cod_database_code 7034016

loop_
_symmetry_equiv_pos_as_xyz
'x, y, z'
'-x+1/2, -y, z+1/2'
'x+1/2, -y+1/2, -z'
'-x, y+1/2, -z+1/2'

loop_
_atom_site_label
_atom_site_type_symbol
_atom_site_fract_x
_atom_site_fract_y
_atom_site_fract_z
_atom_site_U_iso_or_equiv
_atom_site_adp_type
_atom_site_occupancy
_atom_site_symmetry_multiplicity
_atom_site_calc_flag
_atom_site_refinement_flags
O1 O 0.1430(2) 0.14844(12) 0.60260(13) 0.042 Uani 1 1 d U
O2 O 0.0504(2) 0.13751(14) 0.70569(12) 0.043 Uani 1 1 d U
C31 C 0.1501(4) 0.1372(2) 0.6639(2) 0.0426(10) Uani 1 1 d U
C9 C 0.9369(4) 0.1620(2) 0.34234(19) 0.0498(11) Uani 1 1 d .
C8 C 0.8181(4) 0.18130(19) 0.37362(19) 0.0430(11) Uani 1 1 d .
H8 H 0.7438 0.1935 0.3474 0.052 Uiso 1 1 calc R
C10 C 1.0479(4) 0.1445(2) 0.3838(2) 0.0588(13) Uani 1 1 d .
H10 H 1.1298 0.1320 0.3646 0.071 Uiso 1 1 calc R
C18 C 0.9226(5) 0.85410(18) 0.55191(19) 0.0578(13) Uani 1 1 d .
C23 C 0.8755(5) 0.8448(2) 0.4876(2) 0.0663(15) Uani 1 1 d .
H23 H 0.8290 0.8819 0.4664 0.080 Uiso 1 1 calc R
C19 C 0.9914(6) 0.7970(2) 0.5833(2) 0.0731(18) Uani 1 1 d .
H19 H 1.0231 0.8023 0.6279 0.088 Uiso 1 1 calc R
C20 C 1.0123(6) 0.7344(2) 0.5493(2) 0.0701(16) Uani 1 1 d .
H20 H 1.0606 0.6977 0.5701 0.084 Uiso 1 1 calc R
C22 C 0.8950(7) 0.7809(2) 0.4526(2) 0.0731(17) Uani 1 1 d .
H22 H 0.8628 0.7760 0.4079 0.088 Uiso 1 1 calc R
Cd3 Cd 0.90932(2) 0.160913(12) 0.603795(12) 0.03153(5) Uani 1 1 d .
O4 O 0.7498(2) 0.16132(14) 0.68659(12) 0.0413(6) Uani 1 1 d .
O3 O 0.6439(2) 0.16560(13) 0.58598(11) 0.039 Uani 1 1 d U
N1 N 0.9225(3) 0.28413(14) 0.61262(15) 0.0418(8) Uani 1 1 d .
N2 N 0.8846(3) 0.03523(13) 0.60599(16) 0.0403(8) Uani 1 1 d .
N3 N 0.9174(3) 0.16441(15) 0.48461(13) 0.0400(8) Uani 1 1 d .
N4 N 0.9345(4) 0.39784(15) 0.59123(15) 0.0454(9) Uani 1 1 d .
C36 C 0.3956(3) 0.14005(16) 0.65861(16) 0.0302(8) Uani 1 1 d .
H36 H 0.3873 0.1576 0.6140 0.036 Uiso 1 1 calc R
C30 C 0.6432(3) 0.1550(2) 0.65106(19) 0.0395(9) Uani 1 1 d U
C37 C 0.2827(4) 0.12191(19) 0.6950(2) 0.0397(10) Uani 1 1 d .
C35 C 0.5242(3) 0.13243(17) 0.68807(18) 0.0320(9) Uani 1 1 d .
N5 N 0.9042(4) -0.08130(15) 0.58802(15) 0.0514(10) Uani 1 1 d .
C6 C 0.9125(5) -0.01476(18) 0.56104(18) 0.0446(10) Uani 1 1 d .
H6 H 0.9355 -0.0055 0.5156 0.054 Uiso 1 1 calc R
C3 C 0.9099(5) 0.3210(2) 0.67354(19) 0.0538(12) Uani 1 1 d .
H3A H 0.8979 0.3003 0.7166 0.065 Uiso 1 1 calc R
C12 C 0.9429(4) 0.46533(18) 0.5541(2) 0.0484(12) Uani 1 1 d .
O5 O 0.4322(3) 0.04955(18) 0.85252(15) 0.0719(10) Uani 1 1 d .
H5B H 0.5135 0.0455 0.8645 0.108 Uiso 1 1 d R
C34 C 0.5287(3) 0.10177(18) 0.75168(19) 0.0382(10) Uani 1 1 d .
H34 H 0.6127 0.0945 0.7709 0.046 Uiso 1 1 calc R
C33 C 0.4245(4) 0.08143(19) 0.78843(19) 0.0421(10) Uani 1 1 d .
C2 C 0.9178(6) 0.3924(2) 0.66069(19) 0.0599(14) Uani 1 1 d .
H2A H 0.9128 0.4296 0.6924 0.072 Uiso 1 1 calc R
C29 C 1.0900(7) 0.70945(19) 0.34461(19) 0.0710(16) Uani 1 1 d .
H29 H 1.1337 0.7434 0.3716 0.085 Uiso 1 1 calc R
N6 N 0.9828(5) 0.65925(18) 0.44788(17) 0.0745(13) Uani 1 1 d .
C16 C 0.8662(6) 0.5836(2) 0.5318(2) 0.0679(16) Uani 1 1 d .
H16 H 0.8074 0.6209 0.5414 0.081 Uiso 1 1 calc R
C1 C 0.9383(3) 0.33315(17) 0.56381(18) 0.0350(9) Uani 1 1 d .
H1 H 0.9502 0.3234 0.5173 0.042 Uiso 1 1 calc R
C32 C 0.2958(4) 0.0923(2) 0.7607(2) 0.0449(11) Uani 1 1 d .
H32 H 0.2203 0.0798 0.7859 0.054 Uiso 1 1 calc R
C13 C 1.0428(4) 0.4734(2) 0.50198(19) 0.0500(12) Uani 1 1 d .
H13 H 1.0990 0.4352 0.4913 0.060 Uiso 1 1 calc R
C7 C 0.8119(4) 0.18215(19) 0.4464(2) 0.0406(11) Uani 1 1 d .
H7 H 0.7326 0.1953 0.4679 0.049 Uiso 1 1 calc R
C24 C 1.0033(6) 0.6587(2) 0.3766(2) 0.0734(16) Uani 1 1 d .
C5 C 0.8662(5) -0.0719(2) 0.6562(2) 0.0529(13) Uani 1 1 d .
H5A H 0.8508 -0.1075 0.6887 0.063 Uiso 1 1 calc R
C17 C 0.8534(5) 0.5184(2) 0.5662(2) 0.0599(14) Uani 1 1 d .
H17 H 0.7839 0.5114 0.5973 0.072 Uiso 1 1 calc R
C28 C 1.1098(6) 0.7092(2) 0.2764(2) 0.0649(15) Uani 1 1 d .
H28 H 1.1667 0.7431 0.2570 0.078 Uiso 1 1 calc R
C26 C 0.9639(5) 0.6103(2) 0.2631(2) 0.0612(15) Uani 1 1 d .
H26 H 0.9200 0.5766 0.2361 0.073 Uiso 1 1 calc R
C21 C 0.9610(6) 0.7251(2) 0.4828(2) 0.0679(17) Uani 1 1 d .
C15 C 0.9678(5) 0.5933(2) 0.4824(2) 0.0600(14) Uani 1 1 d U
C11 C 1.0303(4) 0.1466(2) 0.4533(2) 0.0555(13) Uani 1 1 d .
H11 H 1.1029 0.1345 0.4809 0.067 Uiso 1 1 calc R
C25 C 0.9444(7) 0.6110(3) 0.3348(2) 0.0826(19) Uani 1 1 d .
H25 H 0.8879 0.5768 0.3541 0.099 Uiso 1 1 calc R
C14 C 1.0554(5) 0.5361(2) 0.4687(2) 0.0605(14) Uani 1 1 d U
H14 H 1.1228 0.5417 0.4361 0.073 Uiso 1 1 calc R
C4 C 0.8563(5) -0.0007(2) 0.6654(2) 0.0556(13) Uani 1 1 d .
H4 H 0.8332 0.0212 0.7067 0.067 Uiso 1 1 calc R
C27 C 1.0468(5) 0.6588(2) 0.23336(19) 0.0551(12) Uani 1 1 d .
O7 O 0.3810(4) 0.3721(3) 0.18260(19) 0.138(2) Uani 1 1 d .
H7D H 0.4254 0.3565 0.2167 0.165 Uiso 1 1 d R
H7C H 0.2985 0.3632 0.1886 0.207 Uiso 1 1 d RD

loop_
_atom_site_aniso_label
_atom_site_aniso_U_11
_atom_site_aniso_U_22
_atom_site_aniso_U_33
_atom_site_aniso_U_23
_atom_site_aniso_U_13
_atom_site_aniso_U_12
O1 0.039 0.040 0.047 0.009 -0.004 0.002
O2 0.023 0.060 0.046 -0.006 0.006 0.007
C31 0.0297(17) 0.041(2) 0.058(2) -0.0107(17) -0.0044(15) -0.0065(16)
C9 0.075(3) 0.0307(16) 0.0435(19) 0.0009(18) -0.0004(17) -0.005(2)
C8 0.051(2) 0.035(2) 0.043(2) 0.0024(15) -0.0116(16) -0.0040(17)
C10 0.058(2) 0.068(3) 0.050(2) -0.008(2) 0.0125(18) 0.009(2)
C18 0.108(3) 0.0284(18) 0.0374(19) -0.0006(15) 0.006(2) 0.020(2)
C23 0.118(4) 0.0272(18) 0.054(2) 0.0013(19) -0.002(2) 0.019(2)
C19 0.147(5) 0.034(2) 0.038(2) 0.0042(18) -0.003(3) 0.022(3)
C20 0.133(4) 0.036(2) 0.041(2) -0.0040(19) 0.000(3) 0.024(3)
C22 0.139(4) 0.041(2) 0.039(2) -0.0038(19) 0.004(3) 0.010(3)
Cd3 0.02959(10) 0.02627(9) 0.03873(11) -0.00025(11) 0.00054(10) -0.00367(11)
O4 0.0337(12) 0.0400(12) 0.0501(13) -0.0012(13) 0.0064(10) -0.0042(13)
O3 0.041 0.033 0.042 -0.002 0.011 -0.002
N1 0.0514(17) 0.0304(13) 0.0434(16) 0.0049(13) -0.0064(16) -0.0042(14)
N2 0.0524(18) 0.0190(11) 0.0496(16) -0.0067(13) 0.0019(16) 0.0098(12)
N3 0.0481(15) 0.0364(14) 0.0355(13) -0.0033(13) 0.0117(12) -0.0047(19)
N4 0.070(2) 0.0277(13) 0.0386(17) 0.0075(13) 0.0082(15) -0.0033(15)
C36 0.0275(16) 0.0286(15) 0.0346(16) 0.0033(13) 0.0004(13) -0.0103(14)
C30 0.0356(17) 0.0282(17) 0.0547(19) -0.0027(18) 0.0078(15) -0.0029(16)
C37 0.0280(18) 0.0352(18) 0.056(2) -0.0003(18) 0.0021(16) -0.0020(15)
C35 0.0232(15) 0.0259(15) 0.0469(19) -0.0092(15) -0.0007(15) -0.0054(14)
N5 0.086(2) 0.0230(13) 0.0451(18) -0.0027(13) 0.0004(18) -0.0006(18)
C6 0.067(2) 0.0298(16) 0.0369(18) 0.0042(15) 0.0004(19) 0.015(2)
C3 0.076(3) 0.050(2) 0.0362(19) 0.0063(17) 0.013(2) 0.000(2)
C12 0.073(3) 0.0245(17) 0.048(2) 0.0067(16) 0.0070(19) -0.0061(18)
O5 0.0573(19) 0.102(2) 0.0565(16) 0.0383(16) 0.0031(14) -0.0126(18)
C34 0.0239(18) 0.0365(19) 0.054(2) 0.0076(18) 0.0004(17) -0.0066(16)
C33 0.0279(18) 0.0412(18) 0.057(2) 0.0164(17) 0.0062(17) 0.0037(17)
C2 0.111(3) 0.0333(18) 0.0349(19) -0.0056(16) 0.009(2) -0.015(3)
C29 0.155(4) 0.0224(17) 0.035(2) 0.0020(16) 0.020(3) 0.007(3)
N6 0.160(4) 0.0224(14) 0.0415(17) -0.0045(16) 0.025(2) 0.013(2)
C16 0.118(4) 0.040(2) 0.046(2) 0.0053(19) 0.021(2) 0.030(2)
C1 0.0349(18) 0.0223(14) 0.0479(18) 0.0125(15) 0.0039(13) 0.0149(15)
C32 0.034(2) 0.051(2) 0.050(2) 0.0096(19) 0.0075(16) -0.0130(17)
C13 0.077(3) 0.0287(18) 0.045(2) -0.0061(17) 0.0195(19) 0.0052(19)
C7 0.0266(17) 0.039(2) 0.057(2) -0.0041(17) 0.0046(15) -0.0063(15)
C24 0.149(4) 0.0258(17) 0.046(2) 0.0013(19) 0.001(2) 0.022(3)
C5 0.086(3) 0.037(2) 0.037(2) -0.0019(17) 0.0066(19) 0.004(2)
C17 0.084(3) 0.038(2) 0.059(2) -0.003(2) 0.008(2) 0.008(2)
C28 0.120(4) 0.0264(18) 0.048(2) 0.0057(17) 0.008(3) 0.016(2)
C26 0.085(3) 0.040(2) 0.058(3) -0.004(2) 0.007(2) -0.005(2)
C21 0.135(5) 0.0262(18) 0.043(2) 0.0081(18) 0.015(2) 0.015(2)
C15 0.111(4) 0.0318(19) 0.037(2) 0.0114(17) 0.013(2) 0.019(2)
C11 0.048(2) 0.073(3) 0.046(2) 0.000(2) -0.0005(18) 0.016(2)
C25 0.156(5) 0.050(2) 0.041(2) 0.004(2) 0.038(3) -0.006(3)
C14 0.114(4) 0.0307(18) 0.036(2) -0.0018(17) 0.022(2) -0.005(2)
C4 0.086(3) 0.0271(19) 0.053(2) -0.0052(18) 0.014(2) -0.010(2)
C27 0.094(3) 0.0273(17) 0.044(2) 0.0012(19) 0.0028(19) 0.009(2)
O7 0.125(4) 0.221(5) 0.067(2) -0.045(3) -0.021(2) 0.028(4)

loop_
_atom_type_symbol
_atom_type_description
_atom_type_scat_dispersion_real
_atom_type_scat_dispersion_imag
_atom_type_scat_source
C C 0.0033 0.0016 'International Tables Vol C Tables 4.2.6.8 and 6.1.1.4'
H H 0.0000 0.0000 'International Tables Vol C Tables 4.2.6.8 and 6.1.1.4'
O O 0.0106 0.0060 'International Tables Vol C Tables 4.2.6.8 and 6.1.1.4'
N N 0.0061 0.0033 'International Tables Vol C Tables 4.2.6.8 and 6.1.1.4'
Cd Cd -0.8075 1.2024 'International Tables Vol C Tables 4.2.6.8 and 6.1.1.4'

loop_
_geom_angle_atom_site_label_1
_geom_angle_atom_site_label_2
_geom_angle_atom_site_label_3
_geom_angle
_geom_angle_site_symmetry_1
_geom_angle_site_symmetry_3
C31 O1 Cd3 93.8(2) . 1_455
C31 O2 Cd3 86.4(2) . 1_455
O1 C31 O2 125.1(3) . .
O1 C31 C37 119.1(3) . .
O2 C31 C37 115.9(3) . .
O1 C31 Cd3 59.75(19) . 1_455
O2 C31 Cd3 65.35(19) . 1_455
C37 C31 Cd3 177.8(3) . 1_455
C8 C9 C10 119.0(3) . .
C8 C9 C27 122.8(4) . 4_745
C10 C9 C27 118.1(4) . 4_745
C9 C8 C7 118.7(3) . .
C9 C8 H8 120.7 . .
C7 C8 H8 120.7 . .
C11 C10 C9 117.3(4) . .
C11 C10 H10 121.4 . .
C9 C10 H10 121.4 . .
C23 C18 N5 121.8(4) . 1_565
C23 C18 C19 118.5(4) . .
N5 C18 C19 119.7(4) 1_565 .
C18 C23 C22 121.1(4) . .
C18 C23 H23 119.4 . .
C22 C23 H23 119.4 . .
C20 C19 C18 121.0(4) . .
C20 C19 H19 119.5 . .
C18 C19 H19 119.5 . .
C19 C20 C21 120.0(4) . .
C19 C20 H20 120.0 . .
C21 C20 H20 120.0 . .
C21 C22 C23 120.7(4) . .
C21 C22 H22 119.6 . .
C23 C22 H22 119.6 . .
O4 Cd3 N1 89.09(10) . .
O4 Cd3 N3 137.22(10) . .
N1 Cd3 N3 92.54(10) . .
O4 Cd3 O1 135.06(9) . 1_655
N1 Cd3 O1 92.42(10) . 1_655
N3 Cd3 O1 87.60(10) . 1_655
O4 Cd3 N2 85.22(10) . .
N1 Cd3 N2 174.03(10) . .
N3 Cd3 N2 92.84(10) . .
O1 Cd3 N2 90.36(9) 1_655 .
O4 Cd3 O2 80.40(8) . 1_655
N1 Cd3 O2 94.78(10) . 1_655
N3 Cd3 O2 141.81(9) . 1_655
O1 Cd3 O2 54.71(8) 1_655 1_655
N2 Cd3 O2 82.53(10) . 1_655
O4 Cd3 C31 108.65(10) . 1_655
N1 Cd3 C31 94.54(11) . 1_655
N3 Cd3 C31 113.81(11) . 1_655
O1 Cd3 C31 26.46(10) 1_655 1_655
N2 Cd3 C31 85.62(11) . 1_655
O2 Cd3 C31 28.25(10) 1_655 1_655
C30 O4 Cd3 101.8(2) . .
C1 N1 C3 106.4(3) . .
C1 N1 Cd3 129.7(2) . .
C3 N1 Cd3 123.8(2) . .
C6 N2 C4 105.1(3) . .
C6 N2 Cd3 132.4(2) . .
C4 N2 Cd3 121.7(2) . .
C11 N3 C7 118.8(3) . .
C11 N3 Cd3 118.8(2) . .
C7 N3 Cd3 122.4(2) . .
C1 N4 C2 109.6(3) . .
C1 N4 C12 126.1(3) . .
C2 N4 C12 124.3(3) . .
C37 C36 C35 120.9(3) . .
C37 C36 H36 119.5 . .
C35 C36 H36 119.5 . .
O4 C30 O3 121.1(3) . .
O4 C30 C35 116.3(3) . .
O3 C30 C35 122.6(3) . .
C36 C37 C32 119.3(3) . .
C36 C37 C31 118.5(3) . .
C32 C37 C31 122.1(3) . .
C34 C35 C36 116.0(3) . .
C34 C35 C30 122.9(3) . .
C36 C35 C30 121.0(3) . .
C6 N5 C5 105.8(3) . .
C6 N5 C18 125.8(3) . 1_545
C5 N5 C18 128.4(3) . 1_545
N2 C6 N5 112.4(3) . .
N2 C6 H6 123.8 . .
N5 C6 H6 123.8 . .
C2 C3 N1 109.0(3) . .
C2 C3 H3A 125.5 . .
N1 C3 H3A 125.5 . .
C17 C12 C13 120.6(4) . .
C17 C12 N4 120.5(4) . .
C13 C12 N4 118.9(3) . .
C33 O5 H5B 109.8 . .
C33 C34 C35 125.9(3) . .
C33 C34 H34 117.1 . .
C35 C34 H34 117.1 . .
C34 C33 O5 124.6(3) . .
C34 C33 C32 118.2(3) . .
O5 C33 C32 117.2(3) . .
C3 C2 N4 105.2(3) . .
C3 C2 H2A 127.4 . .
N4 C2 H2A 127.4 . .
C28 C29 C24 121.3(4) . .
C28 C29 H29 119.4 . .
C24 C29 H29 119.4 . .
C24 N6 C15 118.7(3) . .
C24 N6 C21 120.2(3) . .
C15 N6 C21 120.7(3) . .
C17 C16 C15 120.4(4) . .
C17 C16 H16 119.8 . .
C15 C16 H16 119.8 . .
N4 C1 N1 109.7(3) . .
N4 C1 H1 125.2 . .
N1 C1 H1 125.2 . .
C37 C32 C33 119.5(3) . .
C37 C32 H32 120.3 . .
C33 C32 H32 120.3 . .
C14 C13 C12 119.9(4) . .
C14 C13 H13 120.0 . .
C12 C13 H13 120.0 . .
N3 C7 C8 121.3(3) . .
N3 C7 H7 119.3 . .
C8 C7 H7 119.3 . .
C25 C24 N6 122.7(5) . .
C25 C24 C29 116.2(4) . .
N6 C24 C29 121.1(4) . .
C4 C5 N5 105.8(3) . .
C4 C5 H5A 127.1 . .
N5 C5 H5A 127.1 . .
C12 C17 C16 119.5(4) . .
C12 C17 H17 120.3 . .
C16 C17 H17 120.3 . .
C29 C28 C27 121.6(4) . .
C29 C28 H28 119.2 . .
C27 C28 H28 119.2 . .
C27 C26 C25 120.1(4) . .
C27 C26 H26 120.0 . .
C25 C26 H26 120.0 . .
C22 C21 C20 118.7(4) . .
C22 C21 N6 121.8(4) . .
C20 C21 N6 119.5(4) . .
C14 C15 N6 120.4(4) . .
C14 C15 C16 118.7(4) . .
N6 C15 C16 120.9(4) . .
N3 C11 C10 124.9(4) . .
N3 C11 H11 117.5 . .
C10 C11 H11 117.5 . .
C24 C25 C26 123.1(5) . .
C24 C25 H25 118.5 . .
C26 C25 H25 118.5 . .
C13 C14 C15 120.7(4) . .
C13 C14 H14 119.7 . .
C15 C14 H14 119.7 . .
C5 C4 N2 110.9(4) . .
C5 C4 H4 124.5 . .
N2 C4 H4 124.5 . .
C26 C27 C28 117.7(4) . .
C26 C27 C9 121.2(4) . 4_755
C28 C27 C9 121.0(4) . 4_755
H7D O7 H7C 109.5 . .

loop_
_geom_bond_atom_site_label_1
_geom_bond_atom_site_label_2
_geom_bond_distance
_geom_bond_site_symmetry_2
O1 C31 1.212(5) .
O1 Cd3 2.349(2) 1_455
O2 C31 1.287(4) .
O2 Cd3 2.471(2) 1_455
C31 C37 1.485(5) .
C31 Cd3 2.714(4) 1_455
C9 C8 1.382(6) .
C9 C10 1.411(6) .
C9 C27 1.482(5) 4_745
C8 C7 1.416(5) .
C8 H8 0.9300 .
C10 C11 1.363(6) .
C10 H10 0.9300 .
C18 C23 1.348(6) .
C18 N5 1.406(5) 1_565
C18 C19 1.406(6) .
C23 C22 1.385(6) .
C23 H23 0.9300 .
C19 C20 1.356(6) .
C19 H19 0.9300 .
C20 C21 1.401(6) .
C20 H20 0.9300 .
C22 C21 1.366(7) .
C22 H22 0.9300 .
Cd3 O4 2.267(2) .
Cd3 N1 2.306(3) .
Cd3 N3 2.320(3) .
Cd3 O1 2.349(2) 1_655
Cd3 N2 2.355(3) .
Cd3 O2 2.471(2) 1_655
Cd3 C31 2.714(4) 1_655
O4 C30 1.277(4) .
O3 C30 1.281(4) .
N1 C1 1.326(4) .
N1 C3 1.375(5) .
N2 C6 1.307(4) .
N2 C4 1.365(5) .
N3 C11 1.325(5) .
N3 C7 1.333(5) .
N4 C1 1.318(4) .
N4 C2 1.365(5) .
N4 C12 1.453(4) .
C36 C37 1.375(5) .
C36 C35 1.416(5) .
C36 H36 0.9300 .
C30 C35 1.453(5) .
C37 C32 1.397(5) .
C35 C34 1.363(5) .
N5 C6 1.349(4) .
N5 C5 1.389(5) .
N5 C18 1.406(5) 1_545
C6 H6 0.9300 .
C3 C2 1.354(5) .
C3 H3A 0.9300 .
C12 C17 1.356(6) .
C12 C13 1.431(6) .
O5 C33 1.382(5) .
O5 H5B 0.8500 .
C34 C33 1.319(5) .
C34 H34 0.9300 .
C33 C32 1.411(5) .
C2 H2A 0.9300 .
C29 C28 1.342(6) .
C29 C24 1.426(7) .
C29 H29 0.9300 .
N6 C24 1.401(5) .
N6 C15 1.408(5) .
N6 C21 1.419(5) .
C16 C17 1.392(6) .
C16 C15 1.411(7) .
C16 H16 0.9300 .
C1 H1 0.9300 .
C32 H32 0.9300 .
C13 C14 1.341(5) .
C13 H13 0.9300 .
C7 H7 0.9300 .
C24 C25 1.341(7) .
C5 C4 1.341(6) .
C5 H5A 0.9300 .
C17 H17 0.9300 .
C28 C27 1.406(6) .
C28 H28 0.9300 .
C26 C27 1.355(6) .
C26 C25 1.408(6) .
C26 H26 0.9300 .
C15 C14 1.406(6) .
C11 H11 0.9300 .
C25 H25 0.9300 .
C14 H14 0.9300 .
C4 H4 0.9300 .
C27 C9 1.482(5) 4_755
O7 H7D 0.8498 .
O7 H7C 0.8499 .

loop_
_geom_torsion_atom_site_label_1
_geom_torsion_atom_site_label_2
_geom_torsion_atom_site_label_3
_geom_torsion_atom_site_label_4
_geom_torsion
_geom_torsion_site_symmetry_1
_geom_torsion_site_symmetry_4
Cd3 O1 C31 O2 -2.3(4) 1_455 .
Cd3 O1 C31 C37 177.9(3) 1_455 .
Cd3 O2 C31 O1 2.2(4) 1_455 .
Cd3 O2 C31 C37 -178.0(3) 1_455 .
C10 C9 C8 C7 -0.6(6) . .
C27 C9 C8 C7 179.5(3) 4_745 .
C8 C9 C10 C11 1.1(6) . .
C27 C9 C10 C11 -179.0(4) 4_745 .
N5 C18 C23 C22 179.7(5) 1_565 .
C19 C18 C23 C22 -0.6(8) . .
C23 C18 C19 C20 1.2(8) . .
N5 C18 C19 C20 -179.1(5) 1_565 .
C18 C19 C20 C21 -2.2(9) . .
C18 C23 C22 C21 1.0(9) . .
N1 Cd3 O4 C30 100.8(2) . .
N3 Cd3 O4 C30 8.0(3) . .
O1 Cd3 O4 C30 -166.7(2) 1_655 .
N2 Cd3 O4 C30 -81.0(2) . .
O2 Cd3 O4 C30 -164.2(2) 1_655 .
C31 Cd3 O4 C30 -164.7(2) 1_655 .
O4 Cd3 N1 C1 -141.3(3) . .
N3 Cd3 N1 C1 -4.0(3) . .
O1 Cd3 N1 C1 83.7(3) 1_655 .
N2 Cd3 N1 C1 -158.6(9) . .
O2 Cd3 N1 C1 138.5(3) 1_655 .
C31 Cd3 N1 C1 110.1(3) 1_655 .
O4 Cd3 N1 C3 36.4(3) . .
N3 Cd3 N1 C3 173.6(3) . .
O1 Cd3 N1 C3 -98.7(3) 1_655 .
N2 Cd3 N1 C3 19.0(12) . .
O2 Cd3 N1 C3 -43.9(3) 1_655 .
C31 Cd3 N1 C3 -72.3(3) 1_655 .
O4 Cd3 N2 C6 158.2(4) . .
N1 Cd3 N2 C6 175.6(9) . .
N3 Cd3 N2 C6 21.0(4) . .
O1 Cd3 N2 C6 -66.6(4) 1_655 .
O2 Cd3 N2 C6 -120.9(4) 1_655 .
C31 Cd3 N2 C6 -92.6(4) 1_655 .
O4 Cd3 N2 C4 -34.2(3) . .
N1 Cd3 N2 C4 -16.8(12) . .
N3 Cd3 N2 C4 -171.3(3) . .
O1 Cd3 N2 C4 101.1(3) 1_655 .
O2 Cd3 N2 C4 46.7(3) 1_655 .
C31 Cd3 N2 C4 75.0(3) 1_655 .
O4 Cd3 N3 C11 -164.4(3) . .
N1 Cd3 N3 C11 104.1(3) . .
O1 Cd3 N3 C11 11.8(3) 1_655 .
N2 Cd3 N3 C11 -78.4(3) . .
O2 Cd3 N3 C11 3.1(4) 1_655 .
C31 Cd3 N3 C11 8.0(3) 1_655 .
O4 Cd3 N3 C7 14.0(3) . .
N1 Cd3 N3 C7 -77.4(3) . .
O1 Cd3 N3 C7 -169.7(3) 1_655 .
N2 Cd3 N3 C7 100.0(3) . .
O2 Cd3 N3 C7 -178.4(2) 1_655 .
C31 Cd3 N3 C7 -173.5(3) 1_655 .
Cd3 O4 C30 O3 -14.9(4) . .
Cd3 O4 C30 C35 162.5(3) . .
C35 C36 C37 C32 -3.2(5) . .
C35 C36 C37 C31 174.5(3) . .
O1 C31 C37 C36 17.7(5) . .
O2 C31 C37 C36 -162.1(3) . .
Cd3 C31 C37 C36 75(8) 1_455 .
O1 C31 C37 C32 -164.6(4) . .
O2 C31 C37 C32 15.5(5) . .
Cd3 C31 C37 C32 -108(8) 1_455 .
C37 C36 C35 C34 4.4(5) . .
C37 C36 C35 C30 -176.8(3) . .
O4 C30 C35 C34 -16.6(5) . .
O3 C30 C35 C34 160.8(3) . .
O4 C30 C35 C36 164.7(3) . .
O3 C30 C35 C36 -17.9(5) . .
C4 N2 C6 N5 -0.2(5) . .
Cd3 N2 C6 N5 169.0(3) . .
C5 N5 C6 N2 0.6(5) . .
C18 N5 C6 N2 177.0(4) 1_545 .
C1 N1 C3 C2 0.2(5) . .
Cd3 N1 C3 C2 -177.9(3) . .
C1 N4 C12 C17 131.1(4) . .
C2 N4 C12 C17 -47.1(6) . .
C1 N4 C12 C13 -45.7(6) . .
C2 N4 C12 C13 136.2(5) . .
C36 C35 C34 C33 -2.6(5) . .
C30 C35 C34 C33 178.6(4) . .
C35 C34 C33 O5 179.1(4) . .
C35 C34 C33 C32 -0.4(6) . .
N1 C3 C2 N4 0.3(6) . .
C1 N4 C2 C3 -0.8(6) . .
C12 N4 C2 C3 177.7(4) . .
C2 N4 C1 N1 1.0(5) . .
C12 N4 C1 N1 -177.4(4) . .
C3 N1 C1 N4 -0.7(4) . .
Cd3 N1 C1 N4 177.2(3) . .
C36 C37 C32 C33 0.0(6) . .
C31 C37 C32 C33 -177.7(3) . .
C34 C33 C32 C37 1.8(6) . .
O5 C33 C32 C37 -177.7(3) . .
C17 C12 C13 C14 5.5(6) . .
N4 C12 C13 C14 -177.7(4) . .
C11 N3 C7 C8 0.8(5) . .
Cd3 N3 C7 C8 -177.6(3) . .
C9 C8 C7 N3 -0.4(5) . .
C15 N6 C24 C25 36.2(8) . .
C21 N6 C24 C25 -136.1(6) . .
C15 N6 C24 C29 -143.4(5) . .
C21 N6 C24 C29 44.3(8) . .
C28 C29 C24 C25 0.5(8) . .
C28 C29 C24 N6 -179.9(5) . .
C6 N5 C5 C4 -0.8(5) . .
C18 N5 C5 C4 -177.1(5) 1_545 .
C13 C12 C17 C16 -5.6(7) . .
N4 C12 C17 C16 177.7(4) . .
C15 C16 C17 C12 2.8(7) . .
C24 C29 C28 C27 -0.3(8) . .
C23 C22 C21 C20 -2.0(9) . .
C23 C22 C21 N6 -179.7(5) . .
C19 C20 C21 C22 2.5(8) . .
C19 C20 C21 N6 -179.7(5) . .
C24 N6 C21 C22 33.3(8) . .
C15 N6 C21 C22 -138.8(6) . .
C24 N6 C21 C20 -144.4(5) . .
C15 N6 C21 C20 43.5(8) . .
C24 N6 C15 C14 45.8(7) . .
C21 N6 C15 C14 -141.9(5) . .
C24 N6 C15 C16 -135.0(5) . .
C21 N6 C15 C16 37.3(7) . .
C17 C16 C15 C14 0.1(7) . .
C17 C16 C15 N6 -179.2(4) . .
C7 N3 C11 C10 -0.3(6) . .
Cd3 N3 C11 C10 178.2(4) . .
C9 C10 C11 N3 -0.7(7) . .
N6 C24 C25 C26 179.7(5) . .
C29 C24 C25 C26 -0.7(8) . .
C27 C26 C25 C24 0.8(8) . .
C12 C13 C14 C15 -2.6(7) . .
N6 C15 C14 C13 179.1(4) . .
C16 C15 C14 C13 -0.1(7) . .
N5 C5 C4 N2 0.8(5) . .
C6 N2 C4 C5 -0.4(5) . .
Cd3 N2 C4 C5 -171.0(3) . .
C25 C26 C27 C28 -0.6(7) . .
C25 C26 C27 C9 -176.5(5) . 4_755
C29 C28 C27 C26 0.4(7) . .
C29 C28 C27 C9 176.2(5) . 4_755
